data_7240817
loop_
_publ_author_name
'Zhang, Zaixiang'
'SUZUKI, Masahiro'
'YANG, Yu'
'Yoshikawa, Isao'
'Yin, Qiuxiang'
'Houjou, Hirohiko'

_publ_section_title
;
 Seed-triggered solid-to-solid transformation between color polymorphs:
 Striking differences between quasi-isomorphous crystals of
 dichloro-substituted salicylideneaniline regioisomers
;
_journal_name_full CrystEngComm
_journal_paper_doi 10.1039/D0CE00679C
_journal_year 2020
_chemical_formula_moiety 'C13 H9 Cl2 N O'
_chemical_formula_sum 'C13 H9 Cl2 N O'
_chemical_formula_weight 266.11
_chemical_melting_point 422
_chemical_name_common N-(2-Hydroxy-5-chlorobenzylidene)-4-chloroaniline
_chemical_name_systematic N-(5?-chlorosalicylidene)-4-chloroaniline
_space_group_crystal_system monoclinic
_space_group_IT_number 14
_space_group_name_Hall '-P 2ybc'
_space_group_name_H-M_alt 'P 1 21/c 1'
_atom_sites_solution_hydrogens mixed
_atom_sites_solution_primary direct
_atom_sites_solution_secondary difmap
_audit_creation_method SHELXL-2018/1
_audit_update_record
;
2020-05-05 deposited with the CCDC.	2020-07-02 downloaded from the CCDC.
;
_cell_angle_alpha 90
_cell_angle_beta 92.301(5)
_cell_angle_gamma 90
_cell_formula_units_Z 4
_cell_length_a 20.427(6)
_cell_length_b 4.5728(13)
_cell_length_c 12.101(4)
_cell_measurement_reflns_used 3029
_cell_measurement_temperature 93(2)
_cell_measurement_theta_max 27.50
_cell_measurement_theta_min 3.00
_cell_volume 1129.4(6)
_computing_cell_refinement 'CrystalClear-SM Expert 2.0 r3'
_computing_data_collection 'CrystalClear-SM Expert 2.0 r3 (Rigaku, 2009)'
_computing_data_reduction 'CrystalClear-SM Expert 2.0 r3'
_computing_molecular_graphics 'CrystalStructure 4.2.4'
_computing_publication_material 'CrystalStructure 4.2.4 (Rigaku, 2016)'
_computing_structure_refinement 'SHELXL-2018/1 (Sheldrick, 2018)'
_computing_structure_solution 'SHELXS Version 2013/1 (Sheldrick, 2008)'
_diffrn_ambient_temperature 93(2)
_diffrn_detector_area_resol_mean 7.111
_diffrn_measured_fraction_theta_full 0.999
_diffrn_measured_fraction_theta_max 0.999
_diffrn_measurement_device_type 'VariMax DW with Saturn'
_diffrn_measurement_method \w
_diffrn_radiation_source 'fine-focus sealed tube'
_diffrn_radiation_type MoK\a
_diffrn_radiation_wavelength 0.71075
_diffrn_reflns_av_R_equivalents 0.0467
_diffrn_reflns_av_unetI/netI 0.0372
_diffrn_reflns_Laue_measured_fraction_full 0.999
_diffrn_reflns_Laue_measured_fraction_max 0.999
_diffrn_reflns_limit_h_max 26
_diffrn_reflns_limit_h_min -26
_diffrn_reflns_limit_k_max 5
_diffrn_reflns_limit_k_min -5
_diffrn_reflns_limit_l_max 15
_diffrn_reflns_limit_l_min -15
_diffrn_reflns_number 12645
_diffrn_reflns_point_group_measured_fraction_full 0.999
_diffrn_reflns_point_group_measured_fraction_max 0.999
_diffrn_reflns_theta_full 25.242
_diffrn_reflns_theta_max 27.490
_diffrn_reflns_theta_min 1.996
_exptl_absorpt_coefficient_mu 0.554
_exptl_absorpt_correction_T_max 0.978
_exptl_absorpt_correction_T_min 0.865
_exptl_absorpt_correction_type multi-scan
_exptl_absorpt_process_details 'REQAB (Rigaku, 1998)'
_exptl_crystal_colour orange
_exptl_crystal_density_diffrn 1.565
_exptl_crystal_description needle
_exptl_crystal_F_000 544
_exptl_crystal_recrystallization_method 'Re-crystallisation from solvent: dichroromethane, hexane'
_exptl_crystal_size_max 0.370
_exptl_crystal_size_mid 0.070
_exptl_crystal_size_min 0.040
_refine_diff_density_max 0.293
_refine_diff_density_min -0.279
_refine_diff_density_rms 0.067
_refine_ls_extinction_method none
_refine_ls_goodness_of_fit_ref 1.072
_refine_ls_hydrogen_treatment mixed
_refine_ls_matrix_type full
_refine_ls_number_parameters 158
_refine_ls_number_reflns 2578
_refine_ls_number_restraints 0
_refine_ls_restrained_S_all 1.072
_refine_ls_R_factor_all 0.0395
_refine_ls_R_factor_gt 0.0333
_refine_ls_shift/su_max 0.001
_refine_ls_shift/su_mean 0.000
_refine_ls_structure_factor_coef Fsqd
_refine_ls_weighting_details 'w=1/[\s^2^(Fo^2^)+(0.0372P)^2^+0.3395P] where P=(Fo^2^+2Fc^2^)/3'
_refine_ls_weighting_scheme calc
_refine_ls_wR_factor_gt 0.0774
_refine_ls_wR_factor_ref 0.0830
_reflns_Friedel_coverage 0.000
_reflns_number_gt 2244
_reflns_number_total 2578
_reflns_threshold_expression 'I > 2\s(I)'
_cod_data_source_file d0ce00679c3.cif
_cod_data_source_block 5CC-o
_cod_original_sg_symbol_H-M 'P 21/c'
_cod_database_code 7240817
_shelx_shelxl_version_number 2018/1
_shelx_space_group_comment
;
The symmetry employed for this shelxl refinement is uniquely defined
by the following loop, which should always be used as a source of
symmetry information in preference to the above space-group names.
They are only intended as comments.
;
_shelx_estimated_absorpt_t_min 0.821
_shelx_estimated_absorpt_t_max 0.978

loop_
_space_group_symop_operation_xyz
'x, y, z'
'-x, y+1/2, -z+1/2'
'-x, -y, -z'
'x, -y-1/2, z-1/2'

loop_
_atom_site_label
_atom_site_type_symbol
_atom_site_fract_x
_atom_site_fract_y
_atom_site_fract_z
_atom_site_U_iso_or_equiv
_atom_site_adp_type
_atom_site_occupancy
_atom_site_site_symmetry_order
_atom_site_calc_flag
_atom_site_refinement_flags_posn
_atom_site_refinement_flags_adp
_atom_site_refinement_flags_occupancy
_atom_site_disorder_assembly
_atom_site_disorder_group
O1 O 0.26851(6) 0.7565(3) 0.34350(10) 0.0189(3) Uani 1 1 d . . . . .
H1 H 0.2479(11) 0.642(5) 0.376(2) 0.049(8) Uiso 1 1 d . . . . .
C1 C 0.31296(8) 0.8711(3) 0.41720(13) 0.0134(3) Uani 1 1 d . . . . .
C2 C 0.35790(8) 1.0741(4) 0.38092(13) 0.0168(3) Uani 1 1 d . . . . .
H2 H 0.356596 1.130576 0.305316 0.020 Uiso 1 1 calc R U . . .
C3 C 0.40445(8) 1.1951(4) 0.45319(14) 0.0165(3) Uani 1 1 d . . . . .
H3 H 0.435390 1.331805 0.427524 0.020 Uiso 1 1 calc R U . . .
C4 C 0.40541(7) 1.1140(3) 0.56423(13) 0.0130(3) Uani 1 1 d . . . . .
C5 C 0.36117(7) 0.9165(3) 0.60287(13) 0.0132(3) Uani 1 1 d . . . . .
H4 H 0.362285 0.866006 0.679076 0.016 Uiso 1 1 calc R U . . .
C6 C 0.31411(8) 0.7887(3) 0.52953(13) 0.0113(3) Uani 1 1 d . . . . .
Cl1 Cl 0.46382(2) 1.26797(9) 0.65593(3) 0.01812(12) Uani 1 1 d . . . . .
C7 C 0.26800(7) 0.5782(3) 0.57112(13) 0.0123(3) Uani 1 1 d . . . . .
H5 H 0.268828 0.536029 0.648032 0.015 Uiso 1 1 calc R U . . .
N1 N 0.22600(6) 0.4473(3) 0.50622(10) 0.0121(3) Uani 1 1 d . . . . .
C8 C 0.18149(7) 0.2395(3) 0.54799(13) 0.0116(3) Uani 1 1 d . . . . .
C9 C 0.18275(8) 0.1401(4) 0.65737(13) 0.0148(3) Uani 1 1 d . . . . .
H6 H 0.215003 0.212293 0.709158 0.018 Uiso 1 1 calc R U . . .
C10 C 0.13722(8) -0.0630(3) 0.69060(13) 0.0155(3) Uani 1 1 d . . . . .
H7 H 0.138342 -0.130816 0.764855 0.019 Uiso 1 1 calc R U . . .
C11 C 0.09014(7) -0.1665(3) 0.61521(14) 0.0134(3) Uani 1 1 d . . . . .
C12 C 0.08807(8) -0.0743(3) 0.50616(13) 0.0155(3) Uani 1 1 d . . . . .
H8 H 0.055780 -0.148057 0.454777 0.019 Uiso 1 1 calc R U . . .
C13 C 0.13414(8) 0.1281(3) 0.47331(13) 0.0139(3) Uani 1 1 d . . . . .
H9 H 0.133341 0.191674 0.398536 0.017 Uiso 1 1 calc R U . . .
Cl2 Cl 0.03293(2) -0.41667(8) 0.66025(3) 0.01801(12) Uani 1 1 d . . . . .

loop_
_atom_site_aniso_label
_atom_site_aniso_U_11
_atom_site_aniso_U_22
_atom_site_aniso_U_33
_atom_site_aniso_U_23
_atom_site_aniso_U_13
_atom_site_aniso_U_12
O1 0.0222(6) 0.0235(7) 0.0107(6) 0.0013(5) -0.0019(5) -0.0095(5)
C1 0.0141(7) 0.0144(8) 0.0117(7) -0.0010(6) 0.0014(6) 0.0013(6)
C2 0.0205(8) 0.0186(8) 0.0114(7) 0.0019(6) 0.0032(6) -0.0020(7)
C3 0.0155(8) 0.0163(8) 0.0179(8) 0.0001(7) 0.0052(6) -0.0021(7)
C4 0.0109(7) 0.0134(8) 0.0146(8) -0.0020(6) 0.0000(6) 0.0000(6)
C5 0.0144(8) 0.0137(8) 0.0114(7) 0.0002(6) 0.0012(6) 0.0021(6)
C6 0.0121(7) 0.0108(7) 0.0112(7) -0.0003(6) 0.0024(6) 0.0014(6)
Cl1 0.0144(2) 0.0214(2) 0.0184(2) -0.00157(16) -0.00188(15) -0.00500(16)
C7 0.0153(8) 0.0112(7) 0.0105(7) 0.0010(6) 0.0022(6) 0.0012(6)
N1 0.0131(6) 0.0100(6) 0.0133(6) -0.0003(5) 0.0023(5) 0.0001(5)
C8 0.0111(7) 0.0095(7) 0.0146(8) 0.0001(6) 0.0025(6) 0.0007(6)
C9 0.0138(8) 0.0164(8) 0.0139(8) -0.0006(6) -0.0015(6) -0.0008(6)
C10 0.0179(8) 0.0143(8) 0.0144(8) 0.0021(6) 0.0021(6) -0.0005(6)
C11 0.0109(7) 0.0091(7) 0.0206(8) -0.0014(6) 0.0047(6) -0.0003(6)
C12 0.0145(8) 0.0146(8) 0.0171(8) -0.0028(6) -0.0017(6) -0.0012(6)
C13 0.0168(8) 0.0127(7) 0.0122(7) -0.0004(6) 0.0001(6) 0.0007(6)
Cl2 0.0163(2) 0.0142(2) 0.0239(2) -0.00116(16) 0.00647(15) -0.00448(16)

loop_
_atom_type_symbol
_atom_type_description
_atom_type_scat_dispersion_real
_atom_type_scat_dispersion_imag
_atom_type_scat_source
C C 0.0033 0.0016 'International Tables Vol C Tables 4.2.6.8 and 6.1.1.4'
H H 0.0000 0.0000 'International Tables Vol C Tables 4.2.6.8 and 6.1.1.4'
Cl Cl 0.1484 0.1585 'International Tables Vol C Tables 4.2.6.8 and 6.1.1.4'
N N 0.0061 0.0033 'International Tables Vol C Tables 4.2.6.8 and 6.1.1.4'
O O 0.0106 0.0060 'International Tables Vol C Tables 4.2.6.8 and 6.1.1.4'

loop_
_geom_angle_atom_site_label_1
_geom_angle_atom_site_label_2
_geom_angle_atom_site_label_3
_geom_angle
_geom_angle_site_symmetry_1
_geom_angle_site_symmetry_3
_geom_angle_publ_flag
C1 O1 H1 106.5(18) . . ?
O1 C1 C2 119.02(14) . . ?
O1 C1 C6 121.14(14) . . ?
C2 C1 C6 119.85(14) . . ?
C3 C2 C1 120.96(15) . . ?
C3 C2 H2 119.5 . . ?
C1 C2 H2 119.5 . . ?
C2 C3 C4 119.12(15) . . ?
C2 C3 H3 120.4 . . ?
C4 C3 H3 120.4 . . ?
C5 C4 C3 121.30(14) . . ?
C5 C4 Cl1 119.44(12) . . ?
C3 C4 Cl1 119.26(12) . . ?
C4 C5 C6 120.01(14) . . ?
C4 C5 H4 120.0 . . ?
C6 C5 H4 120.0 . . ?
C5 C6 C1 118.75(14) . . ?
C5 C6 C7 119.52(14) . . ?
C1 C6 C7 121.73(14) . . ?
N1 C7 C6 121.53(14) . . ?
N1 C7 H5 119.2 . . ?
C6 C7 H5 119.2 . . ?
C7 N1 C8 120.92(13) . . ?
C13 C8 C9 118.73(14) . . ?
C13 C8 N1 116.81(14) . . ?
C9 C8 N1 124.46(14) . . ?
C10 C9 C8 120.36(15) . . ?
C10 C9 H6 119.8 . . ?
C8 C9 H6 119.8 . . ?
C11 C10 C9 119.69(15) . . ?
C11 C10 H7 120.2 . . ?
C9 C10 H7 120.2 . . ?
C10 C11 C12 121.26(15) . . ?
C10 C11 Cl2 118.48(13) . . ?
C12 C11 Cl2 120.26(12) . . ?
C11 C12 C13 118.71(14) . . ?
C11 C12 H8 120.6 . . ?
C13 C12 H8 120.6 . . ?
C12 C13 C8 121.24(15) . . ?
C12 C13 H9 119.4 . . ?
C8 C13 H9 119.4 . . ?

loop_
_geom_bond_atom_site_label_1
_geom_bond_atom_site_label_2
_geom_bond_distance
_geom_bond_site_symmetry_2
_geom_bond_publ_flag
O1 C1 1.3524(19) . ?
O1 H1 0.79(2) . ?
C1 C2 1.389(2) . ?
C1 C6 1.410(2) . ?
C2 C3 1.381(2) . ?
C2 H2 0.9500 . ?
C3 C4 1.393(2) . ?
C3 H3 0.9500 . ?
C4 C5 1.373(2) . ?
C4 Cl1 1.7447(16) . ?
C5 C6 1.409(2) . ?
C5 H4 0.9500 . ?
C6 C7 1.451(2) . ?
C7 N1 1.287(2) . ?
C7 H5 0.9500 . ?
N1 C8 1.422(2) . ?
C8 C13 1.394(2) . ?
C8 C9 1.399(2) . ?
C9 C10 1.385(2) . ?
C9 H6 0.9500 . ?
C10 C11 1.382(2) . ?
C10 H7 0.9500 . ?
C11 C12 1.384(2) . ?
C11 Cl2 1.7387(16) . ?
C12 C13 1.389(2) . ?
C12 H8 0.9500 . ?
C13 H9 0.9500 . ?

loop_
_geom_hbond_atom_site_label_D
_geom_hbond_atom_site_label_H
_geom_hbond_atom_site_label_A
_geom_hbond_distance_DH
_geom_hbond_distance_HA
_geom_hbond_distance_DA
_geom_hbond_angle_DHA
_geom_hbond_site_symmetry_A
_geom_hbond_publ_flag
C7 H5 O1 0.95 2.55 3.381(2) 146.4 4_576 yes
O1 H1 N1 0.79(2) 1.88(3) 2.6016(19) 152(2) . yes

loop_
_geom_torsion_atom_site_label_1
_geom_torsion_atom_site_label_2
_geom_torsion_atom_site_label_3
_geom_torsion_atom_site_label_4
_geom_torsion
_geom_torsion_site_symmetry_1
_geom_torsion_site_symmetry_2
_geom_torsion_site_symmetry_3
_geom_torsion_site_symmetry_4
_geom_torsion_publ_flag
O1 C1 C2 C3 -179.53(14) . . . . ?
C6 C1 C2 C3 0.7(2) . . . . ?
C1 C2 C3 C4 -0.9(2) . . . . ?
C2 C3 C4 C5 0.1(2) . . . . ?
C2 C3 C4 Cl1 -179.62(12) . . . . ?
C3 C4 C5 C6 0.8(2) . . . . ?
Cl1 C4 C5 C6 -179.46(11) . . . . ?
C4 C5 C6 C1 -1.0(2) . . . . ?
C4 C5 C6 C7 179.43(14) . . . . ?
O1 C1 C6 C5 -179.54(14) . . . . ?
C2 C1 C6 C5 0.2(2) . . . . ?
O1 C1 C6 C7 0.1(2) . . . . ?
C2 C1 C6 C7 179.80(15) . . . . ?
C5 C6 C7 N1 -177.10(14) . . . . ?
C1 C6 C7 N1 3.3(2) . . . . ?
C6 C7 N1 C8 179.42(13) . . . . ?
C7 N1 C8 C13 174.59(14) . . . . ?
C7 N1 C8 C9 -6.0(2) . . . . ?
C13 C8 C9 C10 -0.7(2) . . . . ?
N1 C8 C9 C10 179.94(14) . . . . ?
C8 C9 C10 C11 -0.3(2) . . . . ?
C9 C10 C11 C12 1.0(2) . . . . ?
C9 C10 C11 Cl2 -178.96(12) . . . . ?
C10 C11 C12 C13 -0.6(2) . . . . ?
Cl2 C11 C12 C13 179.34(12) . . . . ?
C11 C12 C13 C8 -0.5(2) . . . . ?
C9 C8 C13 C12 1.1(2) . . . . ?
N1 C8 C13 C12 -179.50(14) . . . . ?
